data_1518215
loop_
_publ_author_name
'Maity, Ayan'
'Sulicz, Amanda N.'
'Deligonul, Nihal'
'Zeller, Matthias'
'Hunter, Allen D.'
'Gray, Thomas G.'

_publ_section_title
;
 Suzuki--Miyaura coupling of arylboronic acids to gold(iii)
;
_journal_issue 2
_journal_name_full 'Chem. Sci.'
_journal_page_first 981
_journal_paper_doi 10.1039/C4SC02148G
_journal_volume 6
_journal_year 2015
_chemical_formula_sum 'C30 H32 Au N O2'
_chemical_formula_weight 635.53
_chemical_name_systematic
;
 ?
;
_space_group_crystal_system monoclinic
_space_group_IT_number 15
_space_group_name_Hall '-C 2yc'
_space_group_name_H-M_alt 'C 1 2/c 1'
_symmetry_space_group_name_Hall '-C 2yc'
_symmetry_space_group_name_H-M 'C 1 2/c 1'
_atom_sites_solution_hydrogens geom
_atom_sites_solution_primary direct
_atom_sites_solution_secondary difmap
_audit_creation_method SHELXL-2013
_cell_angle_alpha 90
_cell_angle_beta 112.0780(10)
_cell_angle_gamma 90
_cell_formula_units_Z 8
_cell_length_a 19.4071(9)
_cell_length_b 15.6565(7)
_cell_length_c 19.6251(9)
_cell_measurement_reflns_used 9259
_cell_measurement_temperature 100(2)
_cell_measurement_theta_max 30.5393
_cell_measurement_theta_min 2.5167
_cell_volume 5525.8(4)
_computing_cell_refinement 'SAINT V8.34A (Bruker, 2014)'
_computing_data_collection 'Apex2 v2014.1-1 (Bruker, 2014)'
_computing_data_reduction 'SAINT V8.34A (Bruker, 2014)'
_computing_structure_refinement
;  
SHELXL-2013 (Sheldrick, 2013), 
SHELXLE Rev645 (H\"ubschle et al., 2011)
;
_computing_structure_solution 'SHELXS-97 (Sheldrick, 2008)'
_diffrn_ambient_temperature 100(2)
_diffrn_measured_fraction_theta_full 0.994
_diffrn_measured_fraction_theta_max 0.982
_diffrn_measurement_device_type 'Bruker AXS D8 Quest CMOS diffractometer'
_diffrn_measurement_method 'omega and phi scans'
_diffrn_radiation_monochromator 'laterally graded multilayer (Goebel) mirror'
_diffrn_radiation_type MoK\a
_diffrn_radiation_wavelength 0.71073
_diffrn_reflns_av_R_equivalents 0.0314
_diffrn_reflns_av_unetI/netI 0.0315
_diffrn_reflns_Laue_measured_fraction_full 0.994
_diffrn_reflns_Laue_measured_fraction_max 0.982
_diffrn_reflns_limit_h_max 25
_diffrn_reflns_limit_h_min -27
_diffrn_reflns_limit_k_max 21
_diffrn_reflns_limit_k_min -22
_diffrn_reflns_limit_l_max 28
_diffrn_reflns_limit_l_min -26
_diffrn_reflns_number 26992
_diffrn_reflns_point_group_measured_fraction_full 0.994
_diffrn_reflns_point_group_measured_fraction_max 0.982
_diffrn_reflns_theta_full 25.242
_diffrn_reflns_theta_max 30.550
_diffrn_reflns_theta_min 2.265
_diffrn_source 'I-mu-S microsource X-ray tube'
_exptl_absorpt_coefficient_mu 5.349
_exptl_absorpt_correction_T_max 0.7461
_exptl_absorpt_correction_T_min 0.4145
_exptl_absorpt_correction_type multi-scan
_exptl_absorpt_process_details 'Apex2 v2014.1-1 (Bruker, 2014)'
_exptl_crystal_colour colourless
_exptl_crystal_density_diffrn 1.528
_exptl_crystal_description plate
_exptl_crystal_F_000 2512
_exptl_crystal_size_max 0.240
_exptl_crystal_size_mid 0.180
_exptl_crystal_size_min 0.100
_refine_diff_density_max 3.567
_refine_diff_density_min -1.025
_refine_diff_density_rms 0.151
_refine_ls_extinction_method none
_refine_ls_goodness_of_fit_ref 1.097
_refine_ls_hydrogen_treatment constr
_refine_ls_matrix_type full
_refine_ls_number_parameters 312
_refine_ls_number_reflns 8316
_refine_ls_number_restraints 0
_refine_ls_restrained_S_all 1.097
_refine_ls_R_factor_all 0.0488
_refine_ls_R_factor_gt 0.0382
_refine_ls_shift/su_max 0.001
_refine_ls_shift/su_mean 0.000
_refine_ls_structure_factor_coef Fsqd
_refine_ls_weighting_details 'w=1/[\s^2^(Fo^2^)+(0.0196P)^2^+51.1794P] where P=(Fo^2^+2Fc^2^)/3'
_refine_ls_weighting_scheme calc
_refine_ls_wR_factor_gt 0.0784
_refine_ls_wR_factor_ref 0.0841
_reflns_Friedel_coverage 0.000
_reflns_number_gt 7095
_reflns_number_total 8316
_reflns_threshold_expression 'I > 2\s(I)'
_cod_data_source_file c4sc02148g2.cif
_cod_data_source_block Quest14mz050_0m
_cod_depositor_comments 'Adding full bibliography for 1518209--1518218.cif.'
_cod_database_code 1518215
_shelx_space_group_comment
;
The symmetry employed for this shelxl refinement is uniquely defined
by the following loop, which should always be used as a source of
symmetry information in preference to the above space-group names.
They are only intended as comments.
;
_shelx_estimated_absorpt_t_min 0.360
_shelx_estimated_absorpt_t_max 0.617
_shelxl_version_number 2013-4

loop_
_space_group_symop_operation_xyz
'x, y, z'
'-x, y, -z+1/2'
'x+1/2, y+1/2, z'
'-x+1/2, y+1/2, -z+1/2'
'-x, -y, -z'
'x, -y, z-1/2'
'-x+1/2, -y+1/2, -z'
'x+1/2, -y+1/2, z-1/2'

loop_
_atom_site_label
_atom_site_type_symbol
_atom_site_fract_x
_atom_site_fract_y
_atom_site_fract_z
_atom_site_U_iso_or_equiv
_atom_site_adp_type
_atom_site_occupancy
_atom_site_site_symmetry_order
_atom_site_calc_flag
_atom_site_refinement_flags_posn
_atom_site_refinement_flags_adp
C1 C 0.1194(3) 1.0354(3) 0.1886(3) 0.0415(11) Uani 1 1 d . .
H1 H 0.1158 1.0771 0.1523 0.050 Uiso 1 1 calc R U
C2 C 0.1155(4) 1.0615(4) 0.2539(3) 0.0553(15) Uani 1 1 d . .
H2 H 0.1092 1.1201 0.2626 0.066 Uiso 1 1 calc R U
C3 C 0.1208(4) 1.0006(4) 0.3066(3) 0.0541(15) Uani 1 1 d . .
H3 H 0.1178 1.0170 0.3520 0.065 Uiso 1 1 calc R U
C4 C 0.1305(3) 0.9156(3) 0.2929(3) 0.0430(11) Uani 1 1 d . .
H4 H 0.1352 0.8734 0.3292 0.052 Uiso 1 1 calc R U
C5 C 0.1334(3) 0.8925(3) 0.2253(2) 0.0313(9) Uani 1 1 d . .
C6 C 0.1399(3) 0.8042(3) 0.2025(2) 0.0325(9) Uani 1 1 d . .
C7 C 0.1528(3) 0.7345(3) 0.2496(3) 0.0445(12) Uani 1 1 d . .
H7 H 0.1574 0.7425 0.2991 0.053 Uiso 1 1 calc R U
C8 C 0.1590(4) 0.6536(3) 0.2242(3) 0.0529(14) Uani 1 1 d . .
H8 H 0.1683 0.6065 0.2569 0.063 Uiso 1 1 calc R U
C9 C 0.1519(3) 0.6398(3) 0.1519(3) 0.0449(12) Uani 1 1 d . .
C10 C 0.1388(3) 0.7100(3) 0.1053(3) 0.0324(9) Uani 1 1 d . .
H10 H 0.1334 0.7012 0.0556 0.039 Uiso 1 1 calc R U
C11 C 0.1335(2) 0.7929(3) 0.1288(2) 0.0267(8) Uani 1 1 d . .
C12 C 0.1589(4) 0.5513(3) 0.1245(4) 0.0641(18) Uani 1 1 d . .
H12A H 0.1675 0.5557 0.0785 0.096 Uiso 1 1 calc R U
H12B H 0.1129 0.5193 0.1157 0.096 Uiso 1 1 calc R U
H12C H 0.2008 0.5215 0.1615 0.096 Uiso 1 1 calc R U
C13 C 0.1251(2) 1.0233(3) 0.0230(2) 0.0273(8) Uani 1 1 d . .
C14 C 0.0634(2) 1.0522(3) -0.0357(2) 0.0288(8) Uani 1 1 d . .
H14 H 0.0211 1.0161 -0.0550 0.035 Uiso 1 1 calc R U
C15 C 0.0614(2) 1.1323(3) -0.0674(3) 0.0325(9) Uani 1 1 d . .
H15 H 0.0183 1.1502 -0.1075 0.039 Uiso 1 1 calc R U
C16 C 0.1228(3) 1.1856(3) -0.0398(2) 0.0321(9) Uani 1 1 d . .
C17 C 0.1853(3) 1.1590(3) 0.0176(3) 0.0435(12) Uani 1 1 d . .
H17 H 0.2277 1.1950 0.0360 0.052 Uiso 1 1 calc R U
C18 C 0.1859(3) 1.0787(3) 0.0488(3) 0.0422(12) Uani 1 1 d . .
H18 H 0.2292 1.0611 0.0888 0.051 Uiso 1 1 calc R U
C19 C 0.0633(3) 1.3218(3) -0.0824(3) 0.0380(10) Uani 1 1 d . .
H19 H 0.0158 1.2916 -0.1110 0.046 Uiso 1 1 calc R U
C20 C 0.0728(5) 1.3958(4) -0.1277(4) 0.070(2) Uani 1 1 d . .
H20A H 0.0712 1.3746 -0.1753 0.105 Uiso 1 1 calc R U
H20B H 0.1208 1.4236 -0.1015 0.105 Uiso 1 1 calc R U
H20C H 0.0326 1.4372 -0.1356 0.105 Uiso 1 1 calc R U
C21 C 0.0613(4) 1.3499(4) -0.0102(4) 0.0635(17) Uani 1 1 d . .
H21A H 0.0235 1.3944 -0.0186 0.095 Uiso 1 1 calc R U
H21B H 0.1101 1.3725 0.0209 0.095 Uiso 1 1 calc R U
H21C H 0.0490 1.3010 0.0143 0.095 Uiso 1 1 calc R U
C22 C 0.1213(2) 0.8501(2) -0.0205(2) 0.0237(7) Uani 1 1 d . .
C23 C 0.1844(2) 0.8322(3) -0.0347(2) 0.0369(10) Uani 1 1 d . .
H23 H 0.2315 0.8502 -0.0007 0.044 Uiso 1 1 calc R U
C24 C 0.1804(2) 0.7882(4) -0.0978(2) 0.0409(11) Uani 1 1 d . .
H24 H 0.2246 0.7759 -0.1060 0.049 Uiso 1 1 calc R U
C25 C 0.1126(2) 0.7625(3) -0.1482(2) 0.0291(8) Uani 1 1 d . .
C26 C 0.0489(2) 0.7805(3) -0.1356(2) 0.0312(8) Uani 1 1 d . .
H26 H 0.0019 0.7635 -0.1705 0.037 Uiso 1 1 calc R U
C27 C 0.0528(2) 0.8232(3) -0.0722(2) 0.0326(9) Uani 1 1 d . .
H27 H 0.0085 0.8342 -0.0638 0.039 Uiso 1 1 calc R U
C28 C 0.1637(3) 0.6820(3) -0.2245(2) 0.0359(10) Uani 1 1 d . .
H28 H 0.2103 0.7159 -0.2005 0.043 Uiso 1 1 calc R U
C29 C 0.1453(3) 0.6775(4) -0.3066(3) 0.0495(13) Uani 1 1 d . .
H29A H 0.0995 0.6445 -0.3300 0.074 Uiso 1 1 calc R U
H29B H 0.1861 0.6496 -0.3158 0.074 Uiso 1 1 calc R U
H29C H 0.1383 0.7354 -0.3270 0.074 Uiso 1 1 calc R U
C30 C 0.1729(3) 0.5947(3) -0.1899(3) 0.0468(13) Uani 1 1 d . .
H30A H 0.1263 0.5628 -0.2115 0.070 Uiso 1 1 calc R U
H30B H 0.1859 0.6006 -0.1368 0.070 Uiso 1 1 calc R U
H30C H 0.2127 0.5640 -0.1990 0.070 Uiso 1 1 calc R U
N1 N 0.1282(2) 0.9537(2) 0.17429(19) 0.0296(7) Uani 1 1 d . .
O1 O 0.1253(2) 1.2640(2) -0.0720(2) 0.0407(8) Uani 1 1 d . .
O2 O 0.10279(18) 0.7249(2) -0.21510(16) 0.0352(7) Uani 1 1 d . .
Au1 Au 0.12651(2) 0.90614(2) 0.07279(2) 0.02369(5) Uani 1 1 d . .

loop_
_atom_site_aniso_label
_atom_site_aniso_U_11
_atom_site_aniso_U_22
_atom_site_aniso_U_33
_atom_site_aniso_U_23
_atom_site_aniso_U_13
_atom_site_aniso_U_12
C1 0.068(3) 0.029(2) 0.030(2) -0.0033(18) 0.022(2) -0.003(2)
C2 0.094(5) 0.037(3) 0.044(3) -0.011(2) 0.036(3) -0.003(3)
C3 0.086(4) 0.053(3) 0.036(3) -0.013(2) 0.038(3) -0.009(3)
C4 0.064(3) 0.042(3) 0.028(2) -0.0022(19) 0.024(2) -0.010(2)
C5 0.038(2) 0.034(2) 0.0246(19) 0.0012(16) 0.0148(17) -0.0018(17)
C6 0.042(2) 0.032(2) 0.026(2) 0.0044(16) 0.0164(18) 0.0002(18)
C7 0.066(3) 0.041(3) 0.033(2) 0.012(2) 0.025(2) 0.003(2)
C8 0.084(4) 0.036(3) 0.048(3) 0.020(2) 0.035(3) 0.008(3)
C9 0.064(3) 0.027(2) 0.052(3) 0.007(2) 0.030(3) 0.005(2)
C10 0.041(2) 0.026(2) 0.036(2) 0.0018(17) 0.0206(19) 0.0022(17)
C11 0.0307(19) 0.0254(19) 0.0287(19) 0.0029(15) 0.0165(16) 0.0005(15)
C12 0.105(5) 0.027(3) 0.073(4) 0.008(3) 0.048(4) 0.011(3)
C13 0.033(2) 0.0275(19) 0.0252(18) 0.0007(15) 0.0147(16) -0.0028(16)
C14 0.0281(19) 0.030(2) 0.031(2) 0.0024(16) 0.0148(16) -0.0019(16)
C15 0.032(2) 0.032(2) 0.037(2) 0.0102(18) 0.0172(18) 0.0022(17)
C16 0.046(2) 0.027(2) 0.029(2) 0.0051(16) 0.0209(18) -0.0020(18)
C17 0.046(3) 0.038(3) 0.039(3) 0.008(2) 0.008(2) -0.014(2)
C18 0.041(3) 0.039(3) 0.034(2) 0.0095(19) 0.0006(19) -0.011(2)
C19 0.049(3) 0.031(2) 0.041(3) 0.0046(19) 0.024(2) 0.0031(19)
C20 0.106(6) 0.043(3) 0.088(5) 0.032(3) 0.068(5) 0.025(3)
C21 0.106(5) 0.043(3) 0.052(3) -0.005(3) 0.042(4) -0.001(3)
C22 0.0296(18) 0.0232(17) 0.0188(16) -0.0001(13) 0.0097(14) 0.0008(14)
C23 0.026(2) 0.059(3) 0.0234(19) -0.0074(19) 0.0068(16) 0.0026(19)
C24 0.026(2) 0.069(3) 0.027(2) -0.006(2) 0.0097(16) 0.011(2)
C25 0.041(2) 0.0245(19) 0.0216(18) 0.0015(14) 0.0115(16) 0.0072(16)
C26 0.033(2) 0.033(2) 0.0269(19) -0.0041(17) 0.0099(16) -0.0048(17)
C27 0.029(2) 0.039(2) 0.032(2) -0.0056(18) 0.0141(17) -0.0042(17)
C28 0.043(2) 0.035(2) 0.030(2) -0.0053(17) 0.0132(18) 0.0105(19)
C29 0.069(4) 0.048(3) 0.039(3) -0.004(2) 0.027(3) 0.016(3)
C30 0.058(3) 0.034(2) 0.038(3) 0.000(2) 0.007(2) 0.016(2)
N1 0.0398(19) 0.0272(17) 0.0235(16) -0.0017(13) 0.0139(14) -0.0017(14)
O1 0.050(2) 0.0324(17) 0.048(2) 0.0138(15) 0.0273(16) -0.0012(14)
O2 0.0431(17) 0.0370(17) 0.0217(13) -0.0019(12) 0.0078(12) 0.0152(14)
Au1 0.03157(8) 0.02187(7) 0.01966(7) 0.00079(5) 0.01196(5) -0.00053(6)

loop_
_atom_type_symbol
_atom_type_description
_atom_type_scat_dispersion_real
_atom_type_scat_dispersion_imag
_atom_type_scat_source
C C 0.0033 0.0016 'International Tables Vol C Tables 4.2.6.8 and 6.1.1.4'
H H 0.0000 0.0000 'International Tables Vol C Tables 4.2.6.8 and 6.1.1.4'
N N 0.0061 0.0033 'International Tables Vol C Tables 4.2.6.8 and 6.1.1.4'
O O 0.0106 0.0060 'International Tables Vol C Tables 4.2.6.8 and 6.1.1.4'
Au Au -2.0133 8.8022 'International Tables Vol C Tables 4.2.6.8 and 6.1.1.4'

loop_
_geom_angle_atom_site_label_1
_geom_angle_atom_site_label_2
_geom_angle_atom_site_label_3
_geom_angle
N1 C1 C2 122.5(5)
N1 C1 H1 118.7
C2 C1 H1 118.7
C1 C2 C3 118.6(5)
C1 C2 H2 120.7
C3 C2 H2 120.7
C2 C3 C4 119.7(5)
C2 C3 H3 120.2
C4 C3 H3 120.2
C3 C4 C5 119.3(5)
C3 C4 H4 120.3
C5 C4 H4 120.3
N1 C5 C4 119.9(4)
N1 C5 C6 115.3(4)
C4 C5 C6 124.8(4)
C7 C6 C11 120.4(4)
C7 C6 C5 123.3(4)
C11 C6 C5 116.4(4)
C8 C7 C6 119.8(5)
C8 C7 H7 120.1
C6 C7 H7 120.1
C7 C8 C9 121.5(5)
C7 C8 H8 119.3
C9 C8 H8 119.3
C8 C9 C10 118.1(5)
C8 C9 C12 121.2(5)
C10 C9 C12 120.6(5)
C9 C10 C11 122.4(4)
C9 C10 H10 118.8
C11 C10 H10 118.8
C10 C11 C6 117.8(4)
C10 C11 Au1 128.4(3)
C6 C11 Au1 113.5(3)
C9 C12 H12A 109.5
C9 C12 H12B 109.5
H12A C12 H12B 109.5
C9 C12 H12C 109.5
H12A C12 H12C 109.5
H12B C12 H12C 109.5
C14 C13 C18 116.4(4)
C14 C13 Au1 122.3(3)
C18 C13 Au1 121.3(3)
C13 C14 C15 122.4(4)
C13 C14 H14 118.8
C15 C14 H14 118.8
C16 C15 C14 119.4(4)
C16 C15 H15 120.3
C14 C15 H15 120.3
C17 C16 C15 120.1(4)
C17 C16 O1 118.0(4)
C15 C16 O1 121.7(4)
C16 C17 C18 119.5(4)
C16 C17 H17 120.3
C18 C17 H17 120.3
C17 C18 C13 122.3(4)
C17 C18 H18 118.9
C13 C18 H18 118.9
O1 C19 C21 111.3(5)
O1 C19 C20 106.3(4)
C21 C19 C20 112.5(5)
O1 C19 H19 108.9
C21 C19 H19 108.9
C20 C19 H19 108.9
C19 C20 H20A 109.5
C19 C20 H20B 109.5
H20A C20 H20B 109.5
C19 C20 H20C 109.5
H20A C20 H20C 109.5
H20B C20 H20C 109.5
C19 C21 H21A 109.5
C19 C21 H21B 109.5
H21A C21 H21B 109.5
C19 C21 H21C 109.5
H21A C21 H21C 109.5
H21B C21 H21C 109.5
C23 C22 C27 117.7(4)
C23 C22 Au1 122.0(3)
C27 C22 Au1 120.1(3)
C22 C23 C24 121.5(4)
C22 C23 H23 119.3
C24 C23 H23 119.3
C25 C24 C23 120.1(4)
C25 C24 H24 119.9
C23 C24 H24 119.9
C24 C25 C26 119.4(4)
C24 C25 O2 124.0(4)
C26 C25 O2 116.4(4)
C25 C26 C27 120.6(4)
C25 C26 H26 119.7
C27 C26 H26 119.7
C26 C27 C22 120.7(4)
C26 C27 H27 119.7
C22 C27 H27 119.7
O2 C28 C30 109.5(4)
O2 C28 C29 106.4(4)
C30 C28 C29 112.1(4)
O2 C28 H28 109.6
C30 C28 H28 109.6
C29 C28 H28 109.6
C28 C29 H29A 109.5
C28 C29 H29B 109.5
H29A C29 H29B 109.5
C28 C29 H29C 109.5
H29A C29 H29C 109.5
H29B C29 H29C 109.5
C28 C30 H30A 109.5
C28 C30 H30B 109.5
H30A C30 H30B 109.5
C28 C30 H30C 109.5
H30A C30 H30C 109.5
H30B C30 H30C 109.5
C1 N1 C5 120.0(4)
C1 N1 Au1 125.3(3)
C5 N1 Au1 114.6(3)
C16 O1 C19 116.3(4)
C25 O2 C28 119.7(3)
C22 Au1 C11 94.69(16)
C22 Au1 C13 88.24(16)
C11 Au1 C13 176.06(16)
C22 Au1 N1 174.24(15)
C11 Au1 N1 79.97(15)
C13 Au1 N1 97.19(15)

loop_
_geom_bond_atom_site_label_1
_geom_bond_atom_site_label_2
_geom_bond_distance
C1 N1 1.335(6)
C1 C2 1.374(7)
C1 H1 0.9500
C2 C3 1.382(8)
C2 H2 0.9500
C3 C4 1.384(8)
C3 H3 0.9500
C4 C5 1.396(6)
C4 H4 0.9500
C5 N1 1.361(5)
C5 C6 1.473(6)
C6 C7 1.391(6)
C6 C11 1.415(6)
C7 C8 1.383(8)
C7 H7 0.9500
C8 C9 1.390(8)
C8 H8 0.9500
C9 C10 1.392(6)
C9 C12 1.511(7)
C10 C11 1.393(6)
C10 H10 0.9500
C11 Au1 2.064(4)
C12 H12A 0.9800
C12 H12B 0.9800
C12 H12C 0.9800
C13 C14 1.390(6)
C13 C18 1.398(6)
C13 Au1 2.073(4)
C14 C15 1.393(6)
C14 H14 0.9500
C15 C16 1.388(6)
C15 H15 0.9500
C16 C17 1.374(7)
C16 O1 1.390(5)
C17 C18 1.396(6)
C17 H17 0.9500
C18 H18 0.9500
C19 O1 1.457(6)
C19 C21 1.498(7)
C19 C20 1.514(7)
C19 H19 1.0000
C20 H20A 0.9800
C20 H20B 0.9800
C20 H20C 0.9800
C21 H21A 0.9800
C21 H21B 0.9800
C21 H21C 0.9800
C22 C23 1.382(6)
C22 C27 1.401(6)
C22 Au1 1.999(4)
C23 C24 1.393(6)
C23 H23 0.9500
C24 C25 1.377(6)
C24 H24 0.9500
C25 C26 1.378(6)
C25 O2 1.385(5)
C26 C27 1.389(6)
C26 H26 0.9500
C27 H27 0.9500
C28 O2 1.430(5)
C28 C30 1.506(7)
C28 C29 1.516(7)
C28 H28 1.0000
C29 H29A 0.9800
C29 H29B 0.9800
C29 H29C 0.9800
C30 H30A 0.9800
C30 H30B 0.9800
C30 H30C 0.9800
N1 Au1 2.115(3)

loop_
_geom_torsion_atom_site_label_1
_geom_torsion_atom_site_label_2
_geom_torsion_atom_site_label_3
_geom_torsion_atom_site_label_4
_geom_torsion
N1 C1 C2 C3 0.0(10)
C1 C2 C3 C4 0.6(10)
C2 C3 C4 C5 -1.3(9)
C3 C4 C5 N1 1.4(8)
C3 C4 C5 C6 -176.9(5)
N1 C5 C6 C7 173.7(5)
C4 C5 C6 C7 -7.9(8)
N1 C5 C6 C11 -5.3(6)
C4 C5 C6 C11 173.1(5)
C11 C6 C7 C8 -0.4(8)
C5 C6 C7 C8 -179.3(5)
C6 C7 C8 C9 -0.6(9)
C7 C8 C9 C10 0.4(9)
C7 C8 C9 C12 179.8(6)
C8 C9 C10 C11 0.7(8)
C12 C9 C10 C11 -178.7(5)
C9 C10 C11 C6 -1.6(7)
C9 C10 C11 Au1 172.3(4)
C7 C6 C11 C10 1.5(7)
C5 C6 C11 C10 -179.6(4)
C7 C6 C11 Au1 -173.3(4)
C5 C6 C11 Au1 5.6(5)
C18 C13 C14 C15 -0.5(7)
Au1 C13 C14 C15 177.5(3)
C13 C14 C15 C16 0.0(7)
C14 C15 C16 C17 0.8(7)
C14 C15 C16 O1 176.2(4)
C15 C16 C17 C18 -1.2(8)
O1 C16 C17 C18 -176.8(5)
C16 C17 C18 C13 0.7(9)
C14 C13 C18 C17 0.2(8)
Au1 C13 C18 C17 -177.9(4)
C27 C22 C23 C24 -0.5(7)
Au1 C22 C23 C24 175.8(4)
C22 C23 C24 C25 0.8(8)
C23 C24 C25 C26 -0.1(8)
C23 C24 C25 O2 174.4(4)
C24 C25 C26 C27 -0.8(7)
O2 C25 C26 C27 -175.8(4)
C25 C26 C27 C22 1.2(7)
C23 C22 C27 C26 -0.5(7)
Au1 C22 C27 C26 -176.8(3)
C2 C1 N1 C5 0.2(8)
C2 C1 N1 Au1 175.0(5)
C4 C5 N1 C1 -0.9(7)
C6 C5 N1 C1 177.6(4)
C4 C5 N1 Au1 -176.2(4)
C6 C5 N1 Au1 2.3(5)
C17 C16 O1 C19 -131.3(5)
C15 C16 O1 C19 53.2(6)
C21 C19 O1 C16 65.2(6)
C20 C19 O1 C16 -171.9(5)
C24 C25 O2 C28 23.5(6)
C26 C25 O2 C28 -161.9(4)
C30 C28 O2 C25 78.9(5)
C29 C28 O2 C25 -159.7(4)
